data_2211933
loop_
_publ_author_name
'Ahrens, Sebastian'
'Strassner, Thomas'

_publ_section_title
;<i>mer</i>-Trichloro(dimethyl
 sulfoxide-\k<i>S</i>)-<i>cis</i>-bis(1-methylimidazole-\k<i>N</i>^3^)iridium(III)
;
_journal_coeditor_code SG2108
_journal_issue 1
_journal_name_full 'Acta Crystallographica Section E'
_journal_page_first m100
_journal_page_last m101
_journal_paper_doi 10.1107/S1600536806051944
_journal_volume 63
_journal_year 2007
_chemical_formula_iupac '[Ir Cl3 (C4 H6 N2)2 (C2 H6 O1 S1)]'
_chemical_formula_moiety 'C10 H18 Cl3 Ir N4 O S'
_chemical_formula_sum 'C10 H18 Cl3 Ir N4 O S'
_chemical_formula_weight 540.92
_chemical_name_systematic
;
mer-Trichloro(dimethyl
sulfoxide-\kS)-cis-bis(1-methylimidazole-\kN^3^)iridium(III)
;
_space_group_IT_number 15
_symmetry_cell_setting monoclinic
_symmetry_space_group_name_Hall '-C 2yc'
_symmetry_space_group_name_H-M 'C 1 2/c 1'
_atom_sites_solution_hydrogens geom
_atom_sites_solution_primary direct
_atom_sites_solution_secondary difmap
_audit_creation_method SHELXL-97
_cell_angle_alpha 90
_cell_angle_beta 113.900(10)
_cell_angle_gamma 90
_cell_formula_units_Z 8
_cell_length_a 30.7410(10)
_cell_length_b 8.6140(10)
_cell_length_c 13.6670(10)
_cell_measurement_reflns_used 186
_cell_measurement_temperature 183(2)
_cell_measurement_theta_max 23.646
_cell_measurement_theta_min 3.940
_cell_volume 3308.7(5)
_computing_cell_refinement 'dirax/lsq (Duisenberg, 1992)'
_computing_data_collection 'COLLECT (Nonius, 1998)'
_computing_data_reduction 'EvalCCD (Duisenberg <i>et al.</i>,  2003)'
_computing_molecular_graphics 'ORTEPIII (Burnett & Johnson, 1996)'
_computing_publication_material 'enCIFer (Allen <i>et al.</i>,  2004)'
_computing_structure_refinement 'SHELXL97 (Sheldrick, 1997)'
_computing_structure_solution 'SIR92 (Altomare <i>et al.</i>,  1993)'
_diffrn_ambient_temperature 183(2)
_diffrn_detector_area_resol_mean 9
_diffrn_measured_fraction_theta_full 0.994
_diffrn_measured_fraction_theta_max 0.994
_diffrn_measurement_device_type 'Nonius KappaCCD'
_diffrn_measurement_method '\f? \w?'
_diffrn_radiation_monochromator graphite
_diffrn_radiation_source 'fine-focus sealed tube'
_diffrn_radiation_type MoK\a
_diffrn_radiation_wavelength 0.71073
_diffrn_reflns_av_R_equivalents 0.0636
_diffrn_reflns_av_sigmaI/netI 0.0332
_diffrn_reflns_limit_h_max 39
_diffrn_reflns_limit_h_min -39
_diffrn_reflns_limit_k_max 11
_diffrn_reflns_limit_k_min -10
_diffrn_reflns_limit_l_max 17
_diffrn_reflns_limit_l_min -17
_diffrn_reflns_number 28714
_diffrn_reflns_theta_full 27.41
_diffrn_reflns_theta_max 27.41
_diffrn_reflns_theta_min 3.85
_exptl_absorpt_coefficient_mu 8.681
_exptl_absorpt_correction_T_max 0.7013
_exptl_absorpt_correction_T_min 0.1086
_exptl_absorpt_correction_type multi-scan
_exptl_absorpt_process_details '(SADABS; Sheldrick, 2003)'
_exptl_crystal_colour colourless
_exptl_crystal_density_diffrn 2.172
_exptl_crystal_density_method 'not measured'
_exptl_crystal_description plate
_exptl_crystal_F_000 2064
_exptl_crystal_size_max 0.46
_exptl_crystal_size_mid 0.11
_exptl_crystal_size_min 0.04
_refine_diff_density_max 1.010
_refine_diff_density_min -1.373
_refine_ls_extinction_method none
_refine_ls_goodness_of_fit_ref 1.038
_refine_ls_hydrogen_treatment constr
_refine_ls_matrix_type full
_refine_ls_number_parameters 185
_refine_ls_number_reflns 3734
_refine_ls_number_restraints 0
_refine_ls_restrained_S_all 1.038
_refine_ls_R_factor_all 0.0337
_refine_ls_R_factor_gt 0.0229
_refine_ls_shift/su_max 0.003
_refine_ls_shift/su_mean 0.000
_refine_ls_structure_factor_coef Fsqd
_refine_ls_weighting_details 'calc w=1/[\s^2^(Fo^2^)+(0.0127P)^2^+12.7531P] where P=(Fo^2^+2Fc^2^)/3'
_refine_ls_weighting_scheme calc
_refine_ls_wR_factor_gt 0.0448
_refine_ls_wR_factor_ref 0.0479
_reflns_number_gt 3155
_reflns_number_total 3734
_reflns_threshold_expression I>2\s(I)
_cod_data_source_file sg2108.cif
_cod_data_source_block I
_cod_original_sg_symbol_H-M 'C 2/c'
_cod_database_code 2211933
_cod_database_fobs_code 2211933

loop_
_symmetry_equiv_pos_as_xyz
'x, y, z'
'-x, y, -z+1/2'
'x+1/2, y+1/2, z'
'-x+1/2, y+1/2, -z+1/2'
'-x, -y, -z'
'x, -y, z-1/2'
'-x+1/2, -y+1/2, -z'
'x+1/2, -y+1/2, z-1/2'

loop_
_atom_site_type_symbol
_atom_site_label
_atom_site_fract_x
_atom_site_fract_y
_atom_site_fract_z
_atom_site_U_iso_or_equiv
_atom_site_adp_type
_atom_site_calc_flag
_atom_site_refinement_flags
_atom_site_occupancy
C C4 0.50944(18) 0.6522(6) 0.1195(4) 0.0413(12) Uani d . 1
H H4A 0.5323 0.5668 0.1346 0.062 Uiso calc R 1
H H4B 0.5199 0.7239 0.1804 0.062 Uiso calc R 1
H H4C 0.5075 0.7077 0.0553 0.062 Uiso calc R 1
N N2 0.40711(12) 0.4217(4) 0.0848(2) 0.0188(7) Uani d . 1
C C1 0.45315(15) 0.4394(5) 0.1099(3) 0.0231(8) Uani d . 1
H H1A 0.4760 0.3581 0.1303 0.028 Uiso calc R 1
C C14 0.24277(18) 0.1709(8) -0.3442(4) 0.0511(16) Uani d . 1
H H14A 0.2217 0.1172 -0.3174 0.077 Uiso calc R 1
H H14B 0.2515 0.1001 -0.3894 0.077 Uiso calc R 1
H H14C 0.2263 0.2616 -0.3862 0.077 Uiso calc R 1
Cl Cl1 0.43593(3) 0.08725(11) 0.05357(8) 0.02103(19) Uani d . 1
Ir Ir1 0.372381(5) 0.215242(17) 0.075814(11) 0.01573(5) Uani d . 1
N N4 0.33961(12) 0.2436(4) -0.0887(3) 0.0217(7) Uani d . 1
N N3 0.28614(14) 0.2218(5) -0.2531(3) 0.0321(9) Uani d . 1
N N1 0.46257(14) 0.5897(4) 0.1020(3) 0.0270(8) Uani d . 1
C C11 0.29683(16) 0.1899(6) -0.1494(3) 0.0292(10) Uani d . 1
H H11A 0.2766 0.1364 -0.1237 0.035 Uiso calc R 1
C C3 0.42122(18) 0.6727(5) 0.0716(4) 0.0312(10) Uani d . 1
H H3A 0.4176 0.7816 0.0606 0.037 Uiso calc R 1
C C12 0.35665(18) 0.3141(5) -0.1557(4) 0.0320(10) Uani d . 1
H H12A 0.3867 0.3637 -0.1344 0.038 Uiso calc R 1
C C2 0.38620(16) 0.5680(5) 0.0601(3) 0.0260(9) Uani d . 1
H H2A 0.3534 0.5908 0.0391 0.031 Uiso calc R 1
S S1 0.40564(4) 0.18433(12) 0.25441(7) 0.0205(2) Uani d . 1
Cl Cl2 0.33284(4) -0.02596(12) 0.05722(8) 0.0249(2) Uani d . 1
O O1 0.43795(12) 0.3075(4) 0.3185(2) 0.0340(8) Uani d . 1
C C20 0.36144(16) 0.1529(6) 0.3045(3) 0.0328(10) Uani d . 1
H H20A 0.3763 0.1116 0.3775 0.049 Uiso calc R 1
H H20B 0.3380 0.0783 0.2586 0.049 Uiso calc R 1
H H20C 0.3456 0.2513 0.3052 0.049 Uiso calc R 1
C C13 0.32358(19) 0.3015(6) -0.2577(4) 0.0394(12) Uani d . 1
H H13A 0.3260 0.3406 -0.3203 0.047 Uiso calc R 1
Cl Cl3 0.30776(4) 0.34714(13) 0.08643(8) 0.0287(2) Uani d . 1
C C21 0.43630(16) 0.0059(5) 0.2903(3) 0.0282(9) Uani d . 1
H H21A 0.4474 -0.0098 0.3677 0.042 Uiso calc R 1
H H21B 0.4637 0.0074 0.2708 0.042 Uiso calc R 1
H H21C 0.4149 -0.0790 0.2524 0.042 Uiso calc R 1

loop_
_atom_site_aniso_label
_atom_site_aniso_U_11
_atom_site_aniso_U_22
_atom_site_aniso_U_33
_atom_site_aniso_U_12
_atom_site_aniso_U_13
_atom_site_aniso_U_23
C4 0.043(3) 0.027(3) 0.059(3) -0.017(2) 0.026(3) -0.001(2)
N2 0.0237(17) 0.0146(16) 0.0200(16) 0.0013(14) 0.0111(14) 0.0009(13)
C1 0.029(2) 0.017(2) 0.025(2) -0.0039(17) 0.0131(18) -0.0009(16)
C14 0.035(3) 0.087(5) 0.025(2) 0.015(3) 0.005(2) -0.004(3)
Cl1 0.0247(5) 0.0163(5) 0.0266(5) 0.0015(4) 0.0150(4) -0.0014(4)
Ir1 0.01822(7) 0.01462(8) 0.01656(7) -0.00017(6) 0.00931(5) 0.00026(6)
N4 0.0241(17) 0.0236(19) 0.0175(16) 0.0045(14) 0.0084(14) 0.0045(13)
N3 0.031(2) 0.045(2) 0.0183(17) 0.0138(19) 0.0082(15) 0.0043(17)
N1 0.037(2) 0.0175(18) 0.0301(19) -0.0054(16) 0.0173(17) 0.0002(15)
C11 0.027(2) 0.039(3) 0.023(2) 0.0065(19) 0.0113(18) 0.0035(18)
C3 0.048(3) 0.016(2) 0.031(2) 0.0007(19) 0.017(2) -0.0003(17)
C12 0.043(3) 0.031(3) 0.031(2) -0.004(2) 0.024(2) -0.0006(19)
C2 0.032(2) 0.016(2) 0.032(2) 0.0079(18) 0.0162(19) 0.0028(17)
S1 0.0223(5) 0.0226(5) 0.0173(4) -0.0016(4) 0.0088(4) -0.0007(4)
Cl2 0.0273(5) 0.0224(5) 0.0248(5) -0.0076(4) 0.0105(4) -0.0006(4)
O1 0.0391(19) 0.0309(19) 0.0266(16) -0.0108(14) 0.0077(14) -0.0078(13)
C20 0.030(2) 0.050(3) 0.026(2) 0.002(2) 0.0188(19) 0.004(2)
C13 0.056(3) 0.042(3) 0.028(2) 0.005(2) 0.025(2) 0.008(2)
Cl3 0.0241(5) 0.0327(6) 0.0331(5) 0.0054(4) 0.0156(4) -0.0009(5)
C21 0.035(2) 0.027(2) 0.024(2) 0.0061(19) 0.0138(19) 0.0068(18)

loop_
_atom_type_symbol
_atom_type_description
_atom_type_scat_dispersion_real
_atom_type_scat_dispersion_imag
_atom_type_scat_source
C C 0.0033 0.0016 'International Tables Vol C Tables 4.2.6.8 and 6.1.1.4'
H H 0.0000 0.0000 'International Tables Vol C Tables 4.2.6.8 and 6.1.1.4'
Cl Cl 0.1484 0.1585 'International Tables Vol C Tables 4.2.6.8 and 6.1.1.4'
Ir Ir -1.4442 7.9887 'International Tables Vol C Tables 4.2.6.8 and 6.1.1.4'
N N 0.0061 0.0033 'International Tables Vol C Tables 4.2.6.8 and 6.1.1.4'
S S 0.1246 0.1234 'International Tables Vol C Tables 4.2.6.8 and 6.1.1.4'
O O 0.0106 0.0060 'International Tables Vol C Tables 4.2.6.8 and 6.1.1.4'

loop_
_geom_angle_atom_site_label_1
_geom_angle_atom_site_label_2
_geom_angle_atom_site_label_3
_geom_angle
_geom_angle_publ_flag
N1 C4 H4A 109.5 ?
N1 C4 H4B 109.5 ?
H4A C4 H4B 109.5 ?
N1 C4 H4C 109.5 ?
H4A C4 H4C 109.5 ?
H4B C4 H4C 109.5 ?
C1 N2 C2 107.4(3) ?
C1 N2 Ir1 126.2(3) ?
C2 N2 Ir1 126.3(3) ?
N2 C1 N1 109.5(4) ?
N2 C1 H1A 125.3 ?
N1 C1 H1A 125.3 ?
N3 C14 H14A 109.5 ?
N3 C14 H14B 109.5 ?
H14A C14 H14B 109.5 ?
N3 C14 H14C 109.5 ?
H14A C14 H14C 109.5 ?
H14B C14 H14C 109.5 ?
N2 Ir1 N4 88.59(13) yes
N2 Ir1 S1 92.33(9) yes
N4 Ir1 S1 178.18(10) yes
N2 Ir1 Cl1 88.57(9) yes
N4 Ir1 Cl1 88.83(9) yes
N2 Ir1 Cl2 177.05(9) yes
N4 Ir1 Cl2 89.10(10) yes
N2 Ir1 Cl3 90.54(9) yes
N4 Ir1 Cl3 87.60(10) yes
S1 Ir1 Cl3 90.81(4) yes
S1 Ir1 Cl1 92.77(3) yes
S1 Ir1 Cl2 90.03(3) yes
Cl3 Ir1 Cl1 176.34(3) yes
Cl1 Ir1 Cl2 89.54(3) yes
Cl3 Ir1 Cl2 91.20(4) yes
C11 N4 C12 106.7(4) ?
C11 N4 Ir1 124.2(3) ?
C12 N4 Ir1 129.0(3) ?
C11 N3 C13 107.5(4) ?
C11 N3 C14 125.4(4) ?
C13 N3 C14 127.0(4) ?
C1 N1 C3 108.9(4) ?
C1 N1 C4 124.9(4) ?
C3 N1 C4 126.1(4) ?
N4 C11 N3 110.2(4) ?
N4 C11 H11A 124.9 ?
N3 C11 H11A 124.9 ?
C2 C3 N1 106.4(4) ?
C2 C3 H3A 126.8 ?
N1 C3 H3A 126.8 ?
C13 C12 N4 108.8(4) ?
C13 C12 H12A 125.6 ?
N4 C12 H12A 125.6 ?
C3 C2 N2 107.8(4) ?
C3 C2 H2A 126.1 ?
N2 C2 H2A 126.1 ?
O1 S1 C21 107.8(2) ?
O1 S1 C20 108.5(2) ?
C21 S1 C20 99.6(2) ?
O1 S1 Ir1 117.40(14) yes
C21 S1 Ir1 111.21(15) ?
C20 S1 Ir1 110.80(15) ?
S1 C20 H20A 109.5 ?
S1 C20 H20B 109.5 ?
H20A C20 H20B 109.5 ?
S1 C20 H20C 109.5 ?
H20A C20 H20C 109.5 ?
H20B C20 H20C 109.5 ?
C12 C13 N3 106.7(4) ?
C12 C13 H13A 126.6 ?
N3 C13 H13A 126.6 ?
S1 C21 H21A 109.5 ?
S1 C21 H21B 109.5 ?
H21A C21 H21B 109.5 ?
S1 C21 H21C 109.5 ?
H21A C21 H21C 109.5 ?
H21B C21 H21C 109.5 ?

loop_
_geom_bond_atom_site_label_1
_geom_bond_atom_site_label_2
_geom_bond_distance
_geom_bond_publ_flag
C4 N1 1.464(6) ?
C4 H4A 0.9800 ?
C4 H4B 0.9800 ?
C4 H4C 0.9800 ?
N2 C1 1.323(5) ?
N2 C2 1.392(5) ?
C1 N1 1.341(5) ?
C1 H1A 0.9500 ?
C14 N3 1.475(6) ?
C14 H14A 0.9800 ?
C14 H14B 0.9800 ?
C14 H14C 0.9800 ?
Ir1 Cl1 2.3676(9) yes
Ir1 Cl2 2.3683(10) yes
Ir1 Cl3 2.3434(10) yes
Ir1 N2 2.052(3) yes
Ir1 N4 2.072(3) yes
Ir1 S1 2.2477(9) yes
N4 C11 1.322(6) ?
N4 C12 1.368(5) ?
N3 C11 1.346(5) ?
N3 C13 1.364(6) ?
N1 C3 1.368(6) ?
C11 H11A 0.9500 ?
C3 C2 1.364(6) ?
C3 H3A 0.9500 ?
C12 C13 1.356(7) ?
C12 H12A 0.9500 ?
C2 H2A 0.9500 ?
S1 O1 1.475(3) ?
S1 C21 1.766(4) ?
S1 C20 1.773(4) ?
C20 H20A 0.9800 ?
C20 H20B 0.9800 ?
C20 H20C 0.9800 ?
C13 H13A 0.9500 ?
C21 H21A 0.9800 ?
C21 H21B 0.9800 ?
C21 H21C 0.9800 ?

loop_
_geom_torsion_atom_site_label_1
_geom_torsion_atom_site_label_2
_geom_torsion_atom_site_label_3
_geom_torsion_atom_site_label_4
_geom_torsion
C2 N2 C1 N1 -0.2(4)
Ir1 N2 C1 N1 176.6(2)
C1 N2 Ir1 N4 -110.4(3)
C2 N2 Ir1 N4 65.9(3)
C1 N2 Ir1 S1 71.2(3)
C2 N2 Ir1 S1 -112.5(3)
C1 N2 Ir1 Cl3 162.1(3)
C2 N2 Ir1 Cl3 -21.7(3)
C1 N2 Ir1 Cl1 -21.5(3)
N2 Ir1 N4 C11 -150.0(4)
Cl3 Ir1 N4 C11 -59.4(3)
Cl1 Ir1 N4 C11 121.4(3)
Cl2 Ir1 N4 C11 31.8(3)
N2 Ir1 N4 C12 31.9(4)
Cl3 Ir1 N4 C12 122.5(4)
Cl1 Ir1 N4 C12 -56.7(4)
Cl2 Ir1 N4 C12 -146.3(4)
N2 C1 N1 C3 0.5(5)
N2 C1 N1 C4 -177.5(4)
C12 N4 C11 N3 0.7(5)
Ir1 N4 C11 N3 -177.7(3)
C13 N3 C11 N4 -1.0(5)
C14 N3 C11 N4 175.9(4)
C1 N1 C3 C2 -0.6(5)
C4 N1 C3 C2 177.3(4)
C11 N4 C12 C13 -0.2(5)
Ir1 N4 C12 C13 178.2(3)
N1 C3 C2 N2 0.5(5)
C1 N2 C2 C3 -0.2(5)
Ir1 N2 C2 C3 -177.0(3)
N2 Ir1 S1 O1 1.11(19)
Cl3 Ir1 S1 O1 -89.46(17)
Cl1 Ir1 S1 O1 89.80(16)
Cl2 Ir1 S1 O1 179.34(17)
N2 Ir1 S1 C21 -123.70(19)
Cl3 Ir1 S1 C21 145.72(17)
Cl1 Ir1 S1 C21 -35.02(17)
Cl2 Ir1 S1 C21 54.52(17)
N2 Ir1 S1 C20 126.5(2)
Cl3 Ir1 S1 C20 35.97(19)
Cl1 Ir1 S1 C20 -144.77(19)
Cl2 Ir1 S1 C20 -55.23(19)
N4 C12 C13 N3 -0.4(6)
C11 N3 C13 C12 0.8(6)
C14 N3 C13 C12 -176.0(5)
